data_9005801
loop_
_publ_author_name
'Koepke, J.'
'Schulz, H.'

_publ_section_title
;
 Single crystal structure investigations under high-pressure of the
 mineral cordierite with an improved high-pressure cell
 Sample: P = 0.1 MPa
;
_journal_name_full 'Physics and Chemistry of Minerals'
_journal_page_first 165
_journal_page_last 173
_journal_paper_doi 10.1007/BF00308159
_journal_volume 13
_journal_year 1986
_chemical_compound_source 'Zabargad island, Red Sea'
_chemical_formula_sum 'Al4 Mg2 O18 Si5'
_chemical_name_mineral Cordierite
_space_group_IT_number 66
_symmetry_space_group_name_Hall '-C 2 2c'
_symmetry_space_group_name_H-M 'C c c m'
_cell_angle_alpha 90
_cell_angle_beta 90
_cell_angle_gamma 90
_cell_length_a 17.071
_cell_length_b 9.715
_cell_length_c 9.344
_cell_formula_units_Z 4
_cell_volume 1549.653
_database_code_amcsd 0007383
_diffrn_ambient_pressure 100
_exptl_crystal_density_diffrn 2.507
_cod_original_formula_sum 'Mg2 Al4 Si5 O18'
_cod_database_code 9005801

loop_
_space_group_symop_operation_xyz
x,y,z
1/2+x,1/2+y,z
x,-y,1/2+z
1/2+x,1/2-y,1/2+z
-x,y,1/2-z
1/2-x,1/2+y,1/2-z
-x,y,1/2+z
1/2-x,1/2+y,1/2+z
x,-y,1/2-z
1/2+x,1/2-y,1/2-z
x,y,-z
1/2+x,1/2+y,-z
-x,-y,z
1/2-x,1/2-y,z
-x,-y,-z
1/2-x,1/2-y,-z

loop_
_atom_site_label
_atom_site_fract_x
_atom_site_fract_y
_atom_site_fract_z
_atom_site_U_iso_or_equiv
Mg 0.16248 0.50000 0.25000 0.00880
Al11 0.25000 0.25000 0.25050 0.00750
Si16 0.00000 0.50000 0.25000 0.00670
Si21 0.19281 0.07820 0.00000 0.00530
Al26 0.05060 0.30850 0.00000 0.00620
Si23 -0.13544 0.23760 0.00000 0.00600
O11 0.24680 0.10290 0.14070 0.00830
O16 0.06250 0.41560 0.15060 0.00840
O13 -0.17330 0.31000 0.14130 0.00770
O21 0.12260 0.18460 0.00000 0.01120
O26 -0.04330 0.24910 0.00000 0.01170
O23 -0.16380 0.08030 0.00000 0.01350

loop_
_cod_related_entry_id
_cod_related_entry_database
_cod_related_entry_code
1 AMCSD 0007383
